data_1503669
loop_
_publ_author_name
'Li, Zheng'
'Zhou, Zhao-Li'
'Miao, Ze-Hong'
'Lin, Li-Ping'
'Feng, Hui-Jin'
'Tong, Lin-Jiang'
'Ding, Jian'
'Li, Yuan-Chao'

_publ_section_title
;
 Design and synthesis of novel C14-hydroxyl substituted triptolide
 derivatives as potential selective antitumor agents.
;
_journal_issue 16
_journal_name_full 'Journal of medicinal chemistry'
_journal_page_first 5115
_journal_page_last 5123
_journal_paper_doi 10.1021/jm900342g
_journal_volume 52
_journal_year 2009
_chemical_absolute_configuration ad
_chemical_formula_sum 'C21 H24 O8 S'
_chemical_formula_weight 436.46
_chemical_name_systematic
; 
 ? 
;
_space_group_IT_number 19
_symmetry_cell_setting orthorhombic
_symmetry_space_group_name_Hall 'P 2ac 2ab'
_symmetry_space_group_name_H-M 'P 21 21 21'
_atom_sites_solution_hydrogens geom
_atom_sites_solution_primary direct
_atom_sites_solution_secondary difmap
_audit_creation_method SHELXL-97
_cell_angle_alpha 90.00
_cell_angle_beta 90.00
_cell_angle_gamma 90.00
_cell_formula_units_Z 4
_cell_length_a 9.8274(8)
_cell_length_b 11.5318(9)
_cell_length_c 17.6885(15)
_cell_measurement_reflns_used 4753
_cell_measurement_temperature 293(2)
_cell_measurement_theta_max 55.175
_cell_measurement_theta_min 4.742
_cell_volume 2004.6(3)
_computing_cell_refinement 'Bruker SMART'
_computing_data_collection 'Bruker SMART'
_computing_data_reduction 'Bruker SHELXTL'
_computing_molecular_graphics 'Bruker SHELXTL'
_computing_publication_material 'Bruker SHELXTL'
_computing_structure_refinement 'SHELXL-97 (Sheldrick, 1997)'
_computing_structure_solution 'SHELXS-97 (Sheldrick, 1990)'
_diffrn_ambient_temperature 293(2)
_diffrn_measured_fraction_theta_full 0.995
_diffrn_measured_fraction_theta_max 0.995
_diffrn_measurement_device_type 'CCD area detector'
_diffrn_measurement_method 'phi and omega scans'
_diffrn_radiation_monochromator graphite
_diffrn_radiation_source 'fine-focus sealed tube'
_diffrn_radiation_type MoK\a
_diffrn_radiation_wavelength 0.71073
_diffrn_reflns_av_R_equivalents 0.0829
_diffrn_reflns_av_sigmaI/netI 0.0675
_diffrn_reflns_limit_h_max 11
_diffrn_reflns_limit_h_min -12
_diffrn_reflns_limit_k_max 14
_diffrn_reflns_limit_k_min -10
_diffrn_reflns_limit_l_max 22
_diffrn_reflns_limit_l_min -21
_diffrn_reflns_number 12033
_diffrn_reflns_theta_full 27.50
_diffrn_reflns_theta_max 27.50
_diffrn_reflns_theta_min 2.11
_exptl_absorpt_coefficient_mu 0.209
_exptl_absorpt_correction_T_max 1.0000
_exptl_absorpt_correction_T_min 0.7842
_exptl_absorpt_correction_type empirical
_exptl_absorpt_process_details sadabs
_exptl_crystal_colour colorless
_exptl_crystal_density_diffrn 1.446
_exptl_crystal_density_method 'not measured'
_exptl_crystal_description prismatic
_exptl_crystal_F_000 920
_exptl_crystal_size_max 0.472
_exptl_crystal_size_mid 0.405
_exptl_crystal_size_min 0.336
_refine_diff_density_max 0.262
_refine_diff_density_min -0.294
_refine_diff_density_rms 0.056
_refine_ls_abs_structure_details 'Flack H D (1983), Acta Cryst. A39, 876-881'
_refine_ls_abs_structure_Flack 0.04(7)
_refine_ls_extinction_method none
_refine_ls_goodness_of_fit_ref 0.984
_refine_ls_hydrogen_treatment mixed
_refine_ls_matrix_type full
_refine_ls_number_parameters 294
_refine_ls_number_reflns 4542
_refine_ls_number_restraints 1
_refine_ls_restrained_S_all 0.984
_refine_ls_R_factor_all 0.0508
_refine_ls_R_factor_gt 0.0433
_refine_ls_shift/su_max 0.001
_refine_ls_shift/su_mean 0.000
_refine_ls_structure_factor_coef Fsqd
_refine_ls_weighting_details 'calc w=1/[\s^2^(Fo^2^)+(0.0441P)^2^+0.0000P] where P=(Fo^2^+2Fc^2^)/3'
_refine_ls_weighting_scheme calc
_refine_ls_wR_factor_gt 0.0940
_refine_ls_wR_factor_ref 0.0970
_reflns_number_gt 3883
_reflns_number_total 4542
_reflns_threshold_expression >2sigma(I)
_cod_data_source_file jm900342g_si_003.cif
_cod_data_source_block cd27400
_cod_depositor_comments
;
The following automatic conversions were performed:

'_symmetry_cell_setting' value 'Orthorhombic' changed to
'orthorhombic' according to
/home/saulius/struct/CIF-dictionaries/cif_core.dic dictionary named
'cif_core.dic' version 2.4.2 from 2011-04-26.

Automatic conversion script
Id: cif_fix_values 1715 2011-07-08 13:25:40Z adriana 
;
_cod_original_sg_symbol_H-M P2(1)2(1)2(1)
_cod_database_code 1503669

loop_
_symmetry_equiv_pos_as_xyz
'x, y, z'
'-x+1/2, -y, z+1/2'
'-x, y+1/2, -z+1/2'
'x+1/2, -y+1/2, -z'

loop_
_atom_site_label
_atom_site_type_symbol
_atom_site_fract_x
_atom_site_fract_y
_atom_site_fract_z
_atom_site_U_iso_or_equiv
_atom_site_adp_type
_atom_site_occupancy
_atom_site_symmetry_multiplicity
_atom_site_calc_flag
_atom_site_refinement_flags
S1 S 0.58608(6) 0.86229(5) 0.87411(4) 0.04819(17) Uani 1 1 d .
O1 O 0.89312(15) 0.85694(12) 0.78993(9) 0.0410(4) Uani 1 1 d .
O2 O 1.08286(14) 0.71819(12) 0.91385(8) 0.0373(3) Uani 1 1 d .
O3 O 0.83552(15) 0.50936(11) 0.86065(8) 0.0395(3) Uani 1 1 d .
O4 O 1.5238(2) 0.65819(18) 0.57099(12) 0.0700(6) Uani 1 1 d .
O5 O 1.3120(2) 0.67050(14) 0.52591(9) 0.0554(5) Uani 1 1 d .
O6 O 0.66235(14) 0.74543(12) 0.84469(8) 0.0373(3) Uani 1 1 d .
O7 O 0.71067(18) 0.90079(13) 0.92726(10) 0.0566(5) Uani 1 1 d .
O8 O 0.47658(18) 0.82448(18) 0.92095(12) 0.0701(6) Uani 1 1 d .
C1 C 1.2788(2) 0.6377(2) 0.78998(12) 0.0405(5) Uani 1 1 d .
H1A H 1.3142 0.6529 0.8402 0.049 Uiso 1 1 calc R
H1B H 1.2522 0.5568 0.7878 0.049 Uiso 1 1 calc R
C2 C 1.3904(2) 0.6599(2) 0.73197(13) 0.0486(6) Uani 1 1 d .
H2A H 1.4365 0.7321 0.7436 0.058 Uiso 1 1 calc R
H2B H 1.4569 0.5978 0.7339 0.058 Uiso 1 1 calc R
C3 C 1.3301(2) 0.66624(19) 0.65519(12) 0.0405(5) Uani 1 1 d .
C4 C 1.1982(2) 0.67278(17) 0.64062(11) 0.0367(5) Uani 1 1 d .
C5 C 1.0900(2) 0.67606(18) 0.69986(11) 0.0342(4) Uani 1 1 d .
C6 C 0.9658(2) 0.7467(2) 0.67620(12) 0.0431(5) Uani 1 1 d .
H6A H 0.9955 0.8225 0.6590 0.052 Uiso 1 1 calc R
H6B H 0.9214 0.7083 0.6341 0.052 Uiso 1 1 calc R
C7 C 0.8654(2) 0.76190(19) 0.73893(12) 0.0388(5) Uani 1 1 d .
C8 C 0.90139(19) 0.74045(15) 0.81836(10) 0.0307(4) Uani 1 1 d .
C9 C 1.0437(2) 0.69592(16) 0.83646(11) 0.0310(4) Uani 1 1 d .
C10 C 1.1524(2) 0.71456(17) 0.77632(11) 0.0323(4) Uani 1 1 d .
C11 C 1.0503(2) 0.60145(18) 0.89203(11) 0.0348(5) Uani 1 1 d .
C12 C 0.9250(2) 0.54617(17) 0.92127(12) 0.0348(4) Uani 1 1 d D
C13 C 0.7899(2) 0.59947(15) 0.91143(11) 0.0311(4) Uani 1 1 d .
C14 C 0.79299(18) 0.72090(15) 0.87872(11) 0.0303(4) Uani 1 1 d .
C15 C 0.6659(2) 0.56683(19) 0.95785(13) 0.0371(5) Uani 1 1 d .
C16 C 0.6974(2) 0.4955(2) 1.02800(13) 0.0494(6) Uani 1 1 d .
H16A H 0.6169 0.4888 1.0584 0.074 Uiso 1 1 calc R
H16B H 0.7677 0.5331 1.0567 0.074 Uiso 1 1 calc R
H16C H 0.7275 0.4197 1.0132 0.074 Uiso 1 1 calc R
C17 C 0.5614(2) 0.5052(2) 0.90876(14) 0.0560(6) Uani 1 1 d .
H17A H 0.5447 0.5502 0.8641 0.084 Uiso 1 1 calc R
H17B H 0.4782 0.4962 0.9365 0.084 Uiso 1 1 calc R
H17C H 0.5955 0.4303 0.8947 0.084 Uiso 1 1 calc R
C18 C 1.1968(2) 0.84200(18) 0.77763(12) 0.0404(5) Uani 1 1 d .
H18A H 1.1181 0.8910 0.7739 0.061 Uiso 1 1 calc R
H18B H 1.2565 0.8569 0.7358 0.061 Uiso 1 1 calc R
H18C H 1.2437 0.8580 0.8241 0.061 Uiso 1 1 calc R
C19 C 1.4032(3) 0.66394(19) 0.58299(15) 0.0504(6) Uani 1 1 d .
C20 C 1.1773(3) 0.6742(2) 0.55739(13) 0.0490(6) Uani 1 1 d .
H20A H 1.1246 0.6075 0.5413 0.059 Uiso 1 1 calc R
H20B H 1.1302 0.7443 0.5419 0.059 Uiso 1 1 calc R
C21 C 0.8063(2) 0.81137(17) 0.94292(12) 0.0372(5) Uani 1 1 d .
H21A H 0.7869 0.7759 0.9914 0.045 Uiso 1 1 calc R
H21B H 0.8979 0.8427 0.9443 0.045 Uiso 1 1 calc R
H5 H 1.062(2) 0.5958(18) 0.7071(11) 0.029(5) Uiso 1 1 d .
H7 H 0.774(2) 0.7542(18) 0.7234(13) 0.040(6) Uiso 1 1 d .
H11 H 1.129(2) 0.5475(18) 0.8911(12) 0.038(6) Uiso 1 1 d .
H12 H 0.934(2) 0.4915(16) 0.9588(10) 0.039(6) Uiso 1 1 d D
H15 H 0.633(2) 0.6344(19) 0.9760(12) 0.036(6) Uiso 1 1 d .

loop_
_atom_site_aniso_label
_atom_site_aniso_U_11
_atom_site_aniso_U_22
_atom_site_aniso_U_33
_atom_site_aniso_U_23
_atom_site_aniso_U_13
_atom_site_aniso_U_12
S1 0.0482(3) 0.0475(3) 0.0488(3) 0.0011(3) -0.0020(3) 0.0185(3)
O1 0.0447(8) 0.0349(7) 0.0435(8) 0.0087(6) 0.0021(7) 0.0059(6)
O2 0.0360(7) 0.0495(8) 0.0266(7) -0.0010(6) -0.0001(7) -0.0036(7)
O3 0.0441(8) 0.0331(7) 0.0412(8) -0.0089(6) 0.0034(7) 0.0009(6)
O4 0.0570(11) 0.0882(14) 0.0648(12) 0.0102(10) 0.0311(10) 0.0146(10)
O5 0.0712(12) 0.0606(10) 0.0342(9) 0.0033(7) 0.0156(9) 0.0057(9)
O6 0.0296(7) 0.0422(8) 0.0401(8) -0.0037(6) -0.0020(7) 0.0055(6)
O7 0.0605(10) 0.0375(8) 0.0718(12) -0.0147(8) -0.0074(10) 0.0147(8)
O8 0.0434(10) 0.0990(15) 0.0678(13) -0.0094(11) 0.0092(10) 0.0180(10)
C1 0.0332(10) 0.0554(13) 0.0331(11) 0.0059(9) -0.0009(9) 0.0071(10)
C2 0.0343(12) 0.0695(15) 0.0419(13) 0.0006(11) 0.0038(10) 0.0066(11)
C3 0.0446(12) 0.0402(11) 0.0368(11) -0.0003(9) 0.0102(10) 0.0002(9)
C4 0.0445(12) 0.0341(10) 0.0316(11) -0.0014(8) 0.0010(10) -0.0001(9)
C5 0.0371(11) 0.0378(10) 0.0275(10) 0.0003(8) -0.0007(9) -0.0011(9)
C6 0.0428(11) 0.0589(14) 0.0275(11) 0.0059(9) -0.0057(9) 0.0043(10)
C7 0.0335(11) 0.0490(12) 0.0340(11) 0.0056(9) -0.0049(9) 0.0042(9)
C8 0.0316(10) 0.0298(9) 0.0307(10) -0.0015(7) -0.0019(8) 0.0024(8)
C9 0.0290(10) 0.0363(10) 0.0277(10) -0.0020(7) -0.0035(8) 0.0007(8)
C10 0.0312(9) 0.0400(11) 0.0257(10) 0.0011(8) -0.0017(8) 0.0006(8)
C11 0.0332(10) 0.0422(11) 0.0289(11) 0.0039(8) 0.0001(9) 0.0057(9)
C12 0.0380(11) 0.0331(10) 0.0332(11) 0.0047(8) 0.0020(9) 0.0053(9)
C13 0.0336(10) 0.0302(9) 0.0294(10) -0.0040(8) -0.0007(8) -0.0014(8)
C14 0.0273(9) 0.0334(9) 0.0301(10) -0.0021(8) -0.0038(8) 0.0000(8)
C15 0.0349(11) 0.0358(11) 0.0405(12) -0.0004(9) 0.0050(10) 0.0014(9)
C16 0.0431(12) 0.0608(14) 0.0444(13) 0.0079(11) 0.0072(11) -0.0065(11)
C17 0.0420(13) 0.0696(16) 0.0563(15) 0.0095(13) -0.0028(12) -0.0188(12)
C18 0.0406(12) 0.0448(11) 0.0359(12) -0.0014(9) 0.0003(10) -0.0064(9)
C19 0.0606(16) 0.0424(12) 0.0482(14) 0.0033(10) 0.0176(13) 0.0061(11)
C20 0.0546(14) 0.0571(14) 0.0352(12) -0.0005(10) 0.0070(12) 0.0011(11)
C21 0.0390(12) 0.0349(10) 0.0377(12) -0.0071(8) 0.0018(10) 0.0023(9)

loop_
_atom_type_symbol
_atom_type_description
_atom_type_scat_dispersion_real
_atom_type_scat_dispersion_imag
_atom_type_scat_source
C C 0.0033 0.0016 'International Tables Vol C Tables 4.2.6.8 and 6.1.1.4'
H H 0.0000 0.0000 'International Tables Vol C Tables 4.2.6.8 and 6.1.1.4'
O O 0.0106 0.0060 'International Tables Vol C Tables 4.2.6.8 and 6.1.1.4'
S S 0.1246 0.1234 'International Tables Vol C Tables 4.2.6.8 and 6.1.1.4'

loop_
_geom_angle_atom_site_label_1
_geom_angle_atom_site_label_2
_geom_angle_atom_site_label_3
_geom_angle
O8 S1 O7 108.64(11)
O8 S1 O6 106.27(10)
O7 S1 O6 93.73(8)
C8 O1 C7 61.32(12)
C11 O2 C9 61.29(12)
C13 O3 C12 61.16(12)
C19 O5 C20 108.83(17)
C14 O6 S1 115.96(12)
C21 O7 S1 114.66(13)
C2 C1 C10 112.17(17)
C2 C1 H1A 109.2
C10 C1 H1A 109.2
C2 C1 H1B 109.2
C10 C1 H1B 109.2
H1A C1 H1B 107.9
C3 C2 C1 109.68(18)
C3 C2 H2A 109.7
C1 C2 H2A 109.7
C3 C2 H2B 109.7
C1 C2 H2B 109.7
H2A C2 H2B 108.2
C4 C3 C19 108.1(2)
C4 C3 C2 124.9(2)
C19 C3 C2 126.9(2)
C3 C4 C20 109.2(2)
C3 C4 C5 124.19(19)
C20 C4 C5 126.62(19)
C4 C5 C6 112.99(17)
C4 C5 C10 109.72(17)
C6 C5 C10 113.76(17)
C4 C5 H5 105.5(12)
C6 C5 H5 108.6(13)
C10 C5 H5 105.6(12)
C7 C6 C5 112.74(17)
C7 C6 H6A 109.0
C5 C6 H6A 109.0
C7 C6 H6B 109.0
C5 C6 H6B 109.0
H6A C6 H6B 107.8
O1 C7 C8 59.05(13)
O1 C7 C6 115.33(19)
C8 C7 C6 122.10(18)
O1 C7 H7 115.5(13)
C8 C7 H7 119.4(14)
C6 C7 H7 113.7(14)
O1 C8 C7 59.63(13)
O1 C8 C9 116.14(16)
C7 C8 C9 118.56(17)
O1 C8 C14 110.10(14)
C7 C8 C14 121.75(17)
C9 C8 C14 116.38(16)
O2 C9 C11 59.07(12)
O2 C9 C10 116.73(15)
C11 C9 C10 122.78(17)
O2 C9 C8 112.55(16)
C11 C9 C8 115.52(17)
C10 C9 C8 116.72(16)
C9 C10 C18 108.93(16)
C9 C10 C1 111.95(15)
C18 C10 C1 108.57(17)
C9 C10 C5 106.93(16)
C18 C10 C5 113.61(16)
C1 C10 C5 106.90(17)
O2 C11 C9 59.64(12)
O2 C11 C12 119.68(17)
C9 C11 C12 121.11(18)
O2 C11 H11 114.6(12)
C9 C11 H11 119.1(13)
C12 C11 H11 112.7(12)
O3 C12 C13 59.25(13)
O3 C12 C11 111.84(16)
C13 C12 C11 121.92(17)
O3 C12 H12 113.0(14)
C13 C12 H12 117.1(14)
C11 C12 H12 118.0(15)
O3 C13 C12 59.59(12)
O3 C13 C14 114.90(16)
C12 C13 C14 114.38(16)
O3 C13 C15 114.03(15)
C12 C13 C15 123.81(17)
C14 C13 C15 116.87(16)
O6 C14 C13 108.78(15)
O6 C14 C8 107.45(15)
C13 C14 C8 114.70(15)
O6 C14 C21 104.41(15)
C13 C14 C21 110.14(17)
C8 C14 C21 110.78(15)
C13 C15 C16 114.35(18)
C13 C15 C17 110.44(18)
C16 C15 C17 110.54(19)
C13 C15 H15 105.6(14)
C16 C15 H15 104.5(14)
C17 C15 H15 111.2(14)
C15 C16 H16A 109.5
C15 C16 H16B 109.5
H16A C16 H16B 109.5
C15 C16 H16C 109.5
H16A C16 H16C 109.5
H16B C16 H16C 109.5
C15 C17 H17A 109.5
C15 C17 H17B 109.5
H17A C17 H17B 109.5
C15 C17 H17C 109.5
H17A C17 H17C 109.5
H17B C17 H17C 109.5
C10 C18 H18A 109.5
C10 C18 H18B 109.5
H18A C18 H18B 109.5
C10 C18 H18C 109.5
H18A C18 H18C 109.5
H18B C18 H18C 109.5
O4 C19 O5 121.5(2)
O4 C19 C3 129.5(3)
O5 C19 C3 109.0(2)
O5 C20 C4 104.85(19)
O5 C20 H20A 110.8
C4 C20 H20A 110.8
O5 C20 H20B 110.8
C4 C20 H20B 110.8
H20A C20 H20B 108.9
O7 C21 C14 106.84(17)
O7 C21 H21A 110.4
C14 C21 H21A 110.4
O7 C21 H21B 110.4
C14 C21 H21B 110.4
H21A C21 H21B 108.6

loop_
_geom_bond_atom_site_label_1
_geom_bond_atom_site_label_2
_geom_bond_distance
S1 O8 1.426(2)
S1 O7 1.6063(18)
S1 O6 1.6275(15)
O1 C8 1.437(2)
O1 C7 1.445(3)
O2 C11 1.437(2)
O2 C9 1.445(2)
O3 C13 1.445(2)
O3 C12 1.450(3)
O4 C19 1.206(3)
O5 C19 1.352(3)
O5 C20 1.437(3)
O6 C14 1.446(2)
O7 C21 1.423(3)
C1 C2 1.524(3)
C1 C10 1.545(3)
C1 H1A 0.9700
C1 H1B 0.9700
C2 C3 1.484(3)
C2 H2A 0.9700
C2 H2B 0.9700
C3 C4 1.324(3)
C3 C19 1.466(3)
C4 C20 1.486(3)
C4 C5 1.493(3)
C5 C6 1.526(3)
C5 C10 1.550(3)
C5 H5 0.97(2)
C6 C7 1.495(3)
C6 H6A 0.9700
C6 H6B 0.9700
C7 C8 1.470(3)
C7 H7 0.95(2)
C8 C9 1.524(3)
C8 C14 1.525(3)
C9 C11 1.469(3)
C9 C10 1.523(3)
C10 C18 1.533(3)
C11 C12 1.480(3)
C11 H11 1.00(2)
C12 C13 1.473(3)
C12 H12 0.920(15)
C13 C14 1.516(3)
C13 C15 1.517(3)
C14 C21 1.548(3)
C15 C16 1.520(3)
C15 C17 1.521(3)
C15 H15 0.90(2)
C16 H16A 0.9600
C16 H16B 0.9600
C16 H16C 0.9600
C17 H17A 0.9600
C17 H17B 0.9600
C17 H17C 0.9600
C18 H18A 0.9600
C18 H18B 0.9600
C18 H18C 0.9600
C20 H20A 0.9700
C20 H20B 0.9700
C21 H21A 0.9700
C21 H21B 0.9700

loop_
_geom_torsion_atom_site_label_1
_geom_torsion_atom_site_label_2
_geom_torsion_atom_site_label_3
_geom_torsion_atom_site_label_4
_geom_torsion
O8 S1 O6 C14 -106.54(15)
O7 S1 O6 C14 4.11(14)
O8 S1 O7 C21 92.04(18)
O6 S1 O7 C21 -16.52(16)
C10 C1 C2 C3 -44.7(3)
C1 C2 C3 C4 11.2(3)
C1 C2 C3 C19 -167.3(2)
C19 C3 C4 C20 0.4(3)
C2 C3 C4 C20 -178.4(2)
C19 C3 C4 C5 179.51(18)
C2 C3 C4 C5 0.7(4)
C3 C4 C5 C6 148.2(2)
C20 C4 C5 C6 -32.8(3)
C3 C4 C5 C10 20.1(3)
C20 C4 C5 C10 -160.9(2)
C4 C5 C6 C7 -172.97(17)
C10 C5 C6 C7 -47.0(3)
C8 O1 C7 C6 -113.7(2)
C5 C6 C7 O1 84.4(2)
C5 C6 C7 C8 16.4(3)
C7 O1 C8 C9 109.3(2)
C7 O1 C8 C14 -115.79(18)
C6 C7 C8 O1 102.3(2)
O1 C7 C8 C9 -105.21(18)
C6 C7 C8 C9 -2.9(3)
O1 C7 C8 C14 96.08(18)
C6 C7 C8 C14 -161.64(19)
C11 O2 C9 C10 -113.88(19)
C11 O2 C9 C8 107.16(18)
O1 C8 C9 O2 90.80(19)
C7 C8 C9 O2 158.83(17)
C14 C8 C9 O2 -41.3(2)
O1 C8 C9 C11 156.06(16)
C7 C8 C9 C11 -135.91(19)
C14 C8 C9 C11 23.9(2)
O1 C8 C9 C10 -48.2(2)
C7 C8 C9 C10 19.9(3)
C14 C8 C9 C10 179.71(15)
O2 C9 C10 C18 -61.2(2)
C11 C9 C10 C18 -130.1(2)
C8 C9 C10 C18 76.0(2)
O2 C9 C10 C1 58.8(2)
C11 C9 C10 C1 -10.1(3)
C8 C9 C10 C1 -163.92(16)
O2 C9 C10 C5 175.60(16)
C11 C9 C10 C5 106.7(2)
C8 C9 C10 C5 -47.2(2)
C2 C1 C10 C9 -177.49(18)
C2 C1 C10 C18 -57.2(2)
C2 C1 C10 C5 65.7(2)
C4 C5 C10 C9 -170.35(16)
C6 C5 C10 C9 62.0(2)
C4 C5 C10 C18 69.4(2)
C6 C5 C10 C18 -58.2(2)
C4 C5 C10 C1 -50.3(2)
C6 C5 C10 C1 -177.97(17)
C9 O2 C11 C12 -110.8(2)
C10 C9 C11 O2 103.76(19)
C8 C9 C11 O2 -102.08(18)
O2 C9 C11 C12 108.5(2)
C10 C9 C11 C12 -147.77(19)
C8 C9 C11 C12 6.4(3)
C13 O3 C12 C11 -115.11(18)
O2 C11 C12 O3 121.71(18)
C9 C11 C12 O3 51.3(2)
O2 C11 C12 C13 55.3(3)
C9 C11 C12 C13 -15.1(3)
C12 O3 C13 C14 104.79(18)
C12 O3 C13 C15 -116.40(19)
C11 C12 C13 O3 98.0(2)
O3 C12 C13 C14 -105.66(18)
C11 C12 C13 C14 -7.6(3)
O3 C12 C13 C15 100.1(2)
C11 C12 C13 C15 -161.89(18)
S1 O6 C14 C13 125.38(14)
S1 O6 C14 C8 -109.90(14)
S1 O6 C14 C21 7.80(19)
O3 C13 C14 O6 91.45(18)
C12 C13 C14 O6 157.73(17)
C15 C13 C14 O6 -46.1(2)
O3 C13 C14 C8 -28.9(2)
C12 C13 C14 C8 37.4(2)
C15 C13 C14 C8 -166.49(17)
O3 C13 C14 C21 -154.67(17)
C12 C13 C14 C21 -88.4(2)
C15 C13 C14 C21 67.7(2)
O1 C8 C14 O6 57.46(19)
C7 C8 C14 O6 -8.6(2)
C9 C8 C14 O6 -167.71(15)
O1 C8 C14 C13 178.53(15)
C7 C8 C14 C13 112.5(2)
C9 C8 C14 C13 -46.6(2)
O1 C8 C14 C21 -56.0(2)
C7 C8 C14 C21 -122.03(19)
C9 C8 C14 C21 78.8(2)
O3 C13 C15 C16 82.2(2)
C12 C13 C15 C16 13.8(3)
C14 C13 C15 C16 -139.82(19)
O3 C13 C15 C17 -43.2(2)
C12 C13 C15 C17 -111.6(2)
C14 C13 C15 C17 94.8(2)
C20 O5 C19 O4 179.0(2)
C20 O5 C19 C3 -1.5(2)
C4 C3 C19 O4 -179.9(3)
C2 C3 C19 O4 -1.1(4)
C4 C3 C19 O5 0.7(3)
C2 C3 C19 O5 179.4(2)
C19 O5 C20 C4 1.7(2)
C3 C4 C20 O5 -1.3(3)
C5 C4 C20 O5 179.66(18)
S1 O7 C21 C14 22.9(2)
O6 C14 C21 O7 -18.0(2)
C13 C14 C21 O7 -134.62(17)
C8 C14 C21 O7 97.42(18)
